data_1515862
loop_
_publ_author_name
'Seeber, Georg'
'Cooper, Geoffrey J. T.'
'Newton, Graham N.'
'Rosnes, Mali H.'
'Long, De-Liang'
'Kariuki, Benson M.'
'K\"ogerler, Paul'
'Cronin, Leroy'

_publ_section_title
;
 Following the self assembly of supramolecular MOFs using X-ray
 crystallography and cryospray mass spectrometry
;
_journal_issue 1
_journal_name_full 'Chemical Science'
_journal_page_first 62
_journal_paper_doi 10.1039/c0sc00264j
_journal_volume 1
_journal_year 2010
_chemical_formula_moiety '(C12 H32 Cu N6 4+), 2(S O4 2-), (C H4 O), 4(H2 O)'
_chemical_formula_sum 'C13 H44 Cu N6 O13 S2'
_chemical_formula_weight 620.20
_chemical_name_systematic
;
?
;
_space_group_IT_number 165
_symmetry_cell_setting trigonal
_symmetry_space_group_name_Hall '-P 3 2"c'
_symmetry_space_group_name_H-M 'P -3 c 1'
_atom_sites_solution_hydrogens geom
_atom_sites_solution_primary direct
_atom_sites_solution_secondary difmap
_audit_creation_method SHELXL-97
_cell_angle_alpha 90.00
_cell_angle_beta 90.00
_cell_angle_gamma 120.00
_cell_formula_units_Z 12
_cell_length_a 28.3688(3)
_cell_length_b 28.3688(3)
_cell_length_c 12.3891(2)
_cell_measurement_temperature 150(2)
_cell_volume 8634.80(19)
_computing_cell_refinement Texray
_computing_data_collection Texray
_computing_data_reduction Texray
_computing_structure_refinement 'SHELXL-97 (Sheldrick, 1997)'
_computing_structure_solution 'SHELXS-97 (Sheldrick, 1997)'
_diffrn_ambient_temperature 150(2)
_diffrn_measured_fraction_theta_full 0.998
_diffrn_measured_fraction_theta_max 0.998
_diffrn_measurement_device_type 'Bruker Smart Axs'
_diffrn_measurement_method '\w scans'
_diffrn_radiation_monochromator graphite
_diffrn_radiation_source 'fine-focus sealed tube'
_diffrn_radiation_type CuK\a
_diffrn_radiation_wavelength 1.54178
_diffrn_reflns_av_R_equivalents 0.1188
_diffrn_reflns_av_sigmaI/netI 0.0738
_diffrn_reflns_limit_h_max 31
_diffrn_reflns_limit_h_min -28
_diffrn_reflns_limit_k_max 31
_diffrn_reflns_limit_k_min -31
_diffrn_reflns_limit_l_max 13
_diffrn_reflns_limit_l_min -13
_diffrn_reflns_number 29031
_diffrn_reflns_theta_full 58.96
_diffrn_reflns_theta_max 58.96
_diffrn_reflns_theta_min 3.12
_diffrn_standards_decay_% none
_exptl_absorpt_coefficient_mu 3.001
_exptl_absorpt_correction_type none
_exptl_absorpt_process_details none
_exptl_crystal_colour purple
_exptl_crystal_density_diffrn 1.431
_exptl_crystal_density_meas ?
_exptl_crystal_density_method 'not measured'
_exptl_crystal_description block
_exptl_crystal_F_000 3948
_exptl_crystal_size_max 0.15
_exptl_crystal_size_mid 0.10
_exptl_crystal_size_min 0.10
_platon_squeeze_details
;
;
_refine_diff_density_max 1.039
_refine_diff_density_min -0.504
_refine_diff_density_rms 0.122
_refine_ls_extinction_coef none
_refine_ls_extinction_method none
_refine_ls_goodness_of_fit_ref 0.929
_refine_ls_hydrogen_treatment riding
_refine_ls_matrix_type full
_refine_ls_number_parameters 303
_refine_ls_number_reflns 4151
_refine_ls_number_restraints 10
_refine_ls_restrained_S_all 0.939
_refine_ls_R_factor_all 0.1324
_refine_ls_R_factor_gt 0.0909
_refine_ls_shift/su_max 0.001
_refine_ls_shift/su_mean 0.000
_refine_ls_structure_factor_coef Fsqd
_refine_ls_weighting_details 'calc w=1/[\s^2^(Fo^2^)+(0.1841P)^2^+0.0000P] where P=(Fo^2^+2Fc^2^)/3'
_refine_ls_weighting_scheme calc
_refine_ls_wR_factor_gt 0.2439
_refine_ls_wR_factor_ref 0.2694
_reflns_number_gt 2279
_reflns_number_total 4151
_reflns_threshold_expression >2sigma(I)
_cod_data_source_file c0sc00264j.txt
_cod_data_source_block nk12m7
_cod_depositor_comments
;
The following automatic conversions were performed:

'_symmetry_cell_setting' value 'Trigonal' changed to 'trigonal'
according to
/usr/data/users/saulius/automatic-downloads/retrospective/RSC/lib/dictionaries/cif_core.dic
dictionary named 'cif_core.dic' version 2.4.2 from 2011-04-26.

Automatic conversion script
Id: cif_fix_values 2281 2013-09-26 08:29:07Z andrius 

The following automatic conversions were performed:

'_exptl_crystal_density_meas' value 'none' was changed to '?' - the
value is perceived as not measured.

Automatic conversion script
Id: cif_fix_values 3008 2015-01-20 13:52:24Z robertas 
;
_cod_original_sg_symbol_H-M P-3c1
_cod_database_code 1515862

loop_
_symmetry_equiv_pos_as_xyz
'x, y, z'
'-y, x-y, z'
'-x+y, -x, z'
'y, x, -z+1/2'
'x-y, -y, -z+1/2'
'-x, -x+y, -z+1/2'
'-x, -y, -z'
'y, -x+y, -z'
'x-y, x, -z'
'-y, -x, z-1/2'
'-x+y, y, z-1/2'
'x, x-y, z-1/2'

loop_
_atom_site_label
_atom_site_type_symbol
_atom_site_fract_x
_atom_site_fract_y
_atom_site_fract_z
_atom_site_U_iso_or_equiv
_atom_site_adp_type
_atom_site_occupancy
_atom_site_symmetry_multiplicity
_atom_site_calc_flag
_atom_site_refinement_flags
Cu1 Cu 0.32966(4) 0.41176(4) 0.42533(11) 0.0609(5) Uani 1 1 d .
S1 S 0.38746(15) 0.33605(14) 0.4663(4) 0.1240(16) Uani 1 1 d D
S2 S 0.25003(9) 0.52521(9) 0.2459(3) 0.0834(8) Uani 1 1 d .
O1 O 0.3744(3) 0.3640(3) 0.3860(6) 0.108(3) Uani 1 1 d D
O2 O 0.3376(4) 0.2921(3) 0.5098(8) 0.151(4) Uani 1 1 d D
O3 O 0.4141(5) 0.3725(4) 0.5575(11) 0.195(6) Uani 1 1 d D
O4A O 0.4011(5) 0.2999(5) 0.3951(9) 0.093(3) Uiso 0.60 1 d PD
O4B O 0.4405(6) 0.3368(8) 0.4593(15) 0.099(5) Uiso 0.40 1 d PD
O5 O 0.2308(3) 0.5235(3) 0.1368(7) 0.108(2) Uani 1 1 d .
O6 O 0.2047(2) 0.5104(3) 0.3223(6) 0.090(2) Uani 1 1 d .
O7 O 0.2932(3) 0.5819(2) 0.2682(6) 0.097(2) Uani 1 1 d .
O8 O 0.2701(2) 0.4874(2) 0.2592(6) 0.091(2) Uani 1 1 d .
O9 O 0.3704(5) 0.6292(5) 0.1018(10) 0.075(3) Uani 0.50 1 d P
O10 O 0.2783(4) 0.2365(5) 0.6782(8) 0.088(3) Uani 0.60 1 d P
O11 O 0.2760(7) 0.2413(7) 0.3378(14) 0.098(5) Uiso 0.40 1 d P
O12 O 0.3473(3) 0.4449(3) 0.7453(6) 0.095(2) Uani 1 1 d .
N1 N 0.3932(3) 0.4638(3) 0.5196(6) 0.078(2) Uani 1 1 d .
H1A H 0.3785 0.4726 0.5770 0.093 Uiso 1 1 calc R
H1B H 0.4081 0.4441 0.5473 0.093 Uiso 1 1 calc R
N2 N 0.3634(3) 0.4536(2) 0.2899(6) 0.0632(17) Uani 1 1 d .
H2A H 0.3667 0.4299 0.2442 0.076 Uiso 1 1 calc R
H2B H 0.3378 0.4604 0.2594 0.076 Uiso 1 1 calc R
N3 N 0.3787(3) 0.6059(3) 0.4032(6) 0.074(2) Uani 1 1 d .
H3A H 0.3504 0.6000 0.3598 0.112 Uiso 1 1 calc R
H3B H 0.4097 0.6357 0.3794 0.112 Uiso 1 1 calc R
H3C H 0.3717 0.6117 0.4721 0.112 Uiso 1 1 calc R
N4 N 0.2649(3) 0.3617(4) 0.3340(8) 0.115(4) Uani 1 1 d .
H4C H 0.2656 0.3813 0.2743 0.138 Uiso 1 1 calc R
H4D H 0.2709 0.3345 0.3096 0.138 Uiso 1 1 calc R
N5 N 0.2926(2) 0.3686(3) 0.5619(6) 0.0653(18) Uani 1 1 d .
H5A H 0.3031 0.3428 0.5699 0.078 Uiso 1 1 calc R
H5B H 0.3073 0.3922 0.6192 0.078 Uiso 1 1 calc R
N6 N 0.2023(3) 0.4540(3) 0.5073(7) 0.084(2) Uani 1 1 d .
H6C H 0.2034 0.4703 0.4434 0.126 Uiso 1 1 calc R
H6D H 0.2248 0.4796 0.5555 0.126 Uiso 1 1 calc R
H6E H 0.1677 0.4368 0.5333 0.126 Uiso 1 1 calc R
C1 C 0.4159(3) 0.5056(3) 0.2839(8) 0.067(2) Uani 1 1 d .
H1 H 0.4323 0.5069 0.2117 0.081 Uiso 1 1 calc R
C2 C 0.4050(3) 0.5532(3) 0.2888(7) 0.062(2) Uani 1 1 d .
H2C H 0.4387 0.5875 0.2706 0.075 Uiso 1 1 calc R
H2D H 0.3768 0.5476 0.2350 0.075 Uiso 1 1 calc R
C3 C 0.3860(3) 0.5577(3) 0.4004(6) 0.0536(19) Uani 1 1 d .
H3 H 0.3499 0.5245 0.4140 0.064 Uiso 1 1 calc R
C4 C 0.4258(4) 0.5609(3) 0.4876(8) 0.074(2) Uani 1 1 d .
H4A H 0.4597 0.5966 0.4823 0.089 Uiso 1 1 calc R
H4B H 0.4097 0.5589 0.5595 0.089 Uiso 1 1 calc R
C5 C 0.4398(3) 0.5164(3) 0.4787(9) 0.075(3) Uani 1 1 d .
H5 H 0.4716 0.5262 0.5270 0.090 Uiso 1 1 calc R
C6 C 0.4555(3) 0.5091(4) 0.3675(9) 0.081(3) Uani 1 1 d .
H6A H 0.4578 0.4754 0.3653 0.097 Uiso 1 1 calc R
H6B H 0.4920 0.5401 0.3504 0.097 Uiso 1 1 calc R
C7 C 0.2073(4) 0.3341(4) 0.3775(10) 0.095(4) Uani 1 1 d .
H7 H 0.1827 0.3071 0.3227 0.114 Uiso 1 1 calc R
C8 C 0.1880(4) 0.3765(4) 0.3963(9) 0.086(3) Uani 1 1 d .
H8A H 0.1941 0.3984 0.3302 0.104 Uiso 1 1 calc R
H8B H 0.1486 0.3573 0.4132 0.104 Uiso 1 1 calc R
C9 C 0.2203(3) 0.4139(3) 0.4906(8) 0.071(2) Uani 1 1 d .
H9 H 0.2597 0.4340 0.4699 0.085 Uiso 1 1 calc R
C10 C 0.2146(3) 0.3824(3) 0.5917(8) 0.070(2) Uani 1 1 d .
H10A H 0.1762 0.3638 0.6156 0.084 Uiso 1 1 calc R
H10B H 0.2371 0.4079 0.6494 0.084 Uiso 1 1 calc R
C11 C 0.2323(3) 0.3399(3) 0.5751(8) 0.073(3) Uani 1 1 d .
H11 H 0.2226 0.3168 0.6414 0.088 Uiso 1 1 calc R
C12 C 0.2042(4) 0.3035(4) 0.4804(10) 0.090(3) Uani 1 1 d .
H12A H 0.1654 0.2791 0.4990 0.108 Uiso 1 1 calc R
H12B H 0.2207 0.2805 0.4668 0.108 Uiso 1 1 calc R
C13 C 0.3190(11) 0.6279(8) 0.0617(14) 0.099(7) Uani 0.50 1 d P

loop_
_atom_site_aniso_label
_atom_site_aniso_U_11
_atom_site_aniso_U_22
_atom_site_aniso_U_33
_atom_site_aniso_U_23
_atom_site_aniso_U_13
_atom_site_aniso_U_12
Cu1 0.0402(7) 0.0415(7) 0.1019(9) -0.0003(6) 0.0134(6) 0.0213(5)
S1 0.117(2) 0.090(2) 0.212(4) 0.084(2) 0.108(3) 0.087(2)
S2 0.0578(13) 0.0596(14) 0.144(2) -0.0130(14) -0.0070(14) 0.0381(11)
O1 0.123(6) 0.090(5) 0.159(7) 0.052(5) 0.073(5) 0.088(5)
O2 0.196(10) 0.096(6) 0.171(8) 0.058(6) 0.099(8) 0.080(7)
O3 0.160(10) 0.112(8) 0.340(18) 0.068(10) -0.032(11) 0.087(8)
O5 0.128(6) 0.100(5) 0.135(6) -0.025(5) -0.029(5) 0.085(5)
O6 0.059(4) 0.081(4) 0.145(6) -0.022(4) -0.005(4) 0.045(3)
O7 0.070(4) 0.063(4) 0.160(7) 0.002(4) -0.010(4) 0.035(3)
O8 0.058(3) 0.057(4) 0.169(7) 0.005(4) 0.008(4) 0.037(3)
O9 0.068(7) 0.070(8) 0.080(8) -0.018(6) -0.016(6) 0.029(6)
O10 0.094(8) 0.110(8) 0.081(7) 0.025(6) 0.039(6) 0.067(7)
O12 0.076(4) 0.089(5) 0.134(6) -0.045(4) -0.023(4) 0.052(4)
N1 0.053(4) 0.058(4) 0.118(6) 0.025(4) -0.008(4) 0.025(3)
N2 0.056(4) 0.048(4) 0.090(5) -0.003(3) -0.001(3) 0.029(3)
N3 0.089(5) 0.058(4) 0.086(5) -0.002(4) -0.015(4) 0.044(4)
N4 0.067(5) 0.093(6) 0.129(7) -0.050(6) 0.017(5) -0.001(5)
N5 0.053(4) 0.057(4) 0.095(5) 0.010(4) 0.021(3) 0.035(3)
N6 0.049(4) 0.067(5) 0.141(7) -0.008(5) -0.017(4) 0.032(4)
C1 0.049(5) 0.055(5) 0.104(7) 0.017(5) 0.022(5) 0.031(4)
C2 0.042(4) 0.047(4) 0.097(6) 0.017(4) 0.006(4) 0.020(4)
C3 0.048(4) 0.038(4) 0.076(5) 0.002(4) 0.001(4) 0.023(3)
C4 0.060(5) 0.056(5) 0.101(7) 0.008(5) -0.005(5) 0.024(4)
C5 0.049(5) 0.043(4) 0.130(8) 0.018(5) -0.004(5) 0.021(4)
C6 0.036(4) 0.059(5) 0.147(9) 0.017(6) 0.010(5) 0.024(4)
C7 0.052(5) 0.061(6) 0.132(9) -0.029(6) 0.013(6) 0.000(5)
C8 0.060(6) 0.055(5) 0.113(8) -0.007(5) -0.006(5) 0.005(5)
C9 0.045(4) 0.060(5) 0.114(7) -0.018(5) -0.005(5) 0.031(4)
C10 0.056(5) 0.062(5) 0.102(7) 0.011(5) 0.022(5) 0.037(4)
C11 0.053(5) 0.055(5) 0.114(7) 0.009(5) 0.036(5) 0.029(4)
C12 0.053(5) 0.050(5) 0.149(10) -0.001(6) 0.031(6) 0.013(4)
C13 0.119(18) 0.092(14) 0.055(10) 0.001(10) -0.017(12) 0.029(15)

loop_
_atom_type_symbol
_atom_type_description
_atom_type_scat_dispersion_real
_atom_type_scat_dispersion_imag
_atom_type_scat_source
Cu Cu -1.9646 0.5888 'International Tables Vol C Tables 4.2.6.8 and 6.1.1.4'
S S 0.3331 0.5567 'International Tables Vol C Tables 4.2.6.8 and 6.1.1.4'
O O 0.0492 0.0322 'International Tables Vol C Tables 4.2.6.8 and 6.1.1.4'
N N 0.0311 0.0180 'International Tables Vol C Tables 4.2.6.8 and 6.1.1.4'
C C 0.0181 0.0091 'International Tables Vol C Tables 4.2.6.8 and 6.1.1.4'
H H 0.0000 0.0000 'International Tables Vol C Tables 4.2.6.8 and 6.1.1.4'

loop_
_geom_angle_atom_site_label_1
_geom_angle_atom_site_label_2
_geom_angle_atom_site_label_3
_geom_angle
_geom_angle_site_symmetry_1
_geom_angle_site_symmetry_3
N2 Cu1 N4 86.8(3) . .
N2 Cu1 N1 93.6(3) . .
N4 Cu1 N1 177.6(3) . .
N2 Cu1 N5 178.0(3) . .
N4 Cu1 N5 91.6(3) . .
N1 Cu1 N5 87.9(3) . .
N2 Cu1 O1 86.1(2) . .
N4 Cu1 O1 92.4(4) . .
N1 Cu1 O1 90.0(3) . .
N5 Cu1 O1 95.2(2) . .
O1 S1 O2 108.9(6) . .
O1 S1 O3 109.4(5) . .
O2 S1 O3 105.0(7) . .
O1 S1 O4B 119.3(8) . .
O2 S1 O4B 125.3(8) . .
O3 S1 O4B 82.8(9) . .
O1 S1 O4A 101.0(6) . .
O2 S1 O4A 95.9(6) . .
O3 S1 O4A 134.4(7) . .
O4B S1 O4A 52.5(8) . .
O5 S2 O8 111.2(4) . .
O5 S2 O6 109.2(4) . .
O8 S2 O6 108.9(4) . .
O5 S2 O7 107.6(5) . .
O8 S2 O7 111.3(4) . .
O6 S2 O7 108.6(4) . .
S1 O1 Cu1 123.0(4) . .
O4B O4A S1 62.1(7) . .
O4A O4B S1 65.5(7) . .
C13 O9 C13 59.4(15) . 2_665
C5 N1 Cu1 123.3(6) . .
C5 N1 H1A 106.5 . .
Cu1 N1 H1A 106.5 . .
C5 N1 H1B 106.5 . .
Cu1 N1 H1B 106.5 . .
H1A N1 H1B 106.5 . .
C1 N2 Cu1 125.2(6) . .
C1 N2 H2A 106.0 . .
Cu1 N2 H2A 106.0 . .
C1 N2 H2B 106.0 . .
Cu1 N2 H2B 106.0 . .
H2A N2 H2B 106.3 . .
C3 N3 H3A 109.5 . .
C3 N3 H3B 109.5 . .
H3A N3 H3B 109.5 . .
C3 N3 H3C 109.5 . .
H3A N3 H3C 109.5 . .
H3B N3 H3C 109.5 . .
C7 N4 Cu1 122.2(7) . .
C7 N4 H4C 106.8 . .
Cu1 N4 H4C 106.8 . .
C7 N4 H4D 106.8 . .
Cu1 N4 H4D 106.8 . .
H4C N4 H4D 106.6 . .
C11 N5 Cu1 121.5(6) . .
C11 N5 H5A 106.9 . .
Cu1 N5 H5A 106.9 . .
C11 N5 H5B 106.9 . .
Cu1 N5 H5B 106.9 . .
H5A N5 H5B 106.7 . .
C9 N6 H6C 109.5 . .
C9 N6 H6D 109.5 . .
H6C N6 H6D 109.5 . .
C9 N6 H6E 109.5 . .
H6C N6 H6E 109.5 . .
H6D N6 H6E 109.5 . .
N2 C1 C6 112.3(7) . .
N2 C1 C2 109.2(6) . .
C6 C1 C2 113.0(8) . .
N2 C1 H1 107.4 . .
C6 C1 H1 107.4 . .
C2 C1 H1 107.4 . .
C3 C2 C1 110.4(7) . .
C3 C2 H2C 109.6 . .
C1 C2 H2C 109.6 . .
C3 C2 H2D 109.6 . .
C1 C2 H2D 109.6 . .
H2C C2 H2D 108.1 . .
N3 C3 C2 108.6(6) . .
N3 C3 C4 111.5(6) . .
C2 C3 C4 111.5(7) . .
N3 C3 H3 108.4 . .
C2 C3 H3 108.4 . .
C4 C3 H3 108.4 . .
C5 C4 C3 113.2(8) . .
C5 C4 H4A 108.9 . .
C3 C4 H4A 108.9 . .
C5 C4 H4B 108.9 . .
C3 C4 H4B 108.9 . .
H4A C4 H4B 107.7 . .
C6 C5 N1 110.4(8) . .
C6 C5 C4 113.9(8) . .
N1 C5 C4 109.8(7) . .
C6 C5 H5 107.5 . .
N1 C5 H5 107.5 . .
C4 C5 H5 107.5 . .
C5 C6 C1 112.5(7) . .
C5 C6 H6A 109.1 . .
C1 C6 H6A 109.1 . .
C5 C6 H6B 109.1 . .
C1 C6 H6B 109.1 . .
H6A C6 H6B 107.8 . .
N4 C7 C12 109.4(10) . .
N4 C7 C8 110.9(8) . .
C12 C7 C8 111.7(9) . .
N4 C7 H7 108.2 . .
C12 C7 H7 108.2 . .
C8 C7 H7 108.2 . .
C9 C8 C7 109.0(8) . .
C9 C8 H8A 109.9 . .
C7 C8 H8A 109.9 . .
C9 C8 H8B 109.9 . .
C7 C8 H8B 109.9 . .
H8A C8 H8B 108.3 . .
N6 C9 C10 111.5(7) . .
N6 C9 C8 108.8(7) . .
C10 C9 C8 112.0(8) . .
N6 C9 H9 108.2 . .
C10 C9 H9 108.2 . .
C8 C9 H9 108.2 . .
C9 C10 C11 112.1(7) . .
C9 C10 H10A 109.2 . .
C11 C10 H10A 109.2 . .
C9 C10 H10B 109.2 . .
C11 C10 H10B 109.2 . .
H10A C10 H10B 107.9 . .
N5 C11 C12 111.1(7) . .
N5 C11 C10 108.9(6) . .
C12 C11 C10 112.0(8) . .
N5 C11 H11 108.3 . .
C12 C11 H11 108.3 . .
C10 C11 H11 108.3 . .
C11 C12 C7 113.8(8) . .
C11 C12 H12A 108.8 . .
C7 C12 H12A 108.8 . .
C11 C12 H12B 108.8 . .
C7 C12 H12B 108.8 . .
H12A C12 H12B 107.7 . .
O9 C13 C13 124.9(17) . 3_565
O9 C13 C13 68.6(19) . 2_665
C13 C13 C13 60.000(6) 3_565 2_665
O9 C13 O9 144.9(14) . 3_565
C13 C13 O9 52.0(17) 3_565 3_565
C13 C13 O9 109.4(17) 2_665 3_565

loop_
_geom_bond_atom_site_label_1
_geom_bond_atom_site_label_2
_geom_bond_distance
_geom_bond_site_symmetry_2
Cu1 N2 2.001(7) .
Cu1 N4 2.016(8) .
Cu1 N1 2.032(7) .
Cu1 N5 2.045(6) .
Cu1 O1 2.325(5) .
S1 O1 1.432(7) .
S1 O2 1.443(8) .
S1 O3 1.461(12) .
S1 O4B 1.497(13) .
S1 O4A 1.542(10) .
S2 O5 1.449(8) .
S2 O8 1.453(6) .
S2 O6 1.478(7) .
S2 O7 1.481(7) .
O4A O4B 1.344(19) .
O9 C13 1.53(3) .
O9 C13 1.80(3) 2_665
N1 C5 1.502(10) .
N1 H1A 0.9200 .
N1 H1B 0.9200 .
N2 C1 1.484(10) .
N2 H2A 0.9200 .
N2 H2B 0.9200 .
N3 C3 1.482(9) .
N3 H3A 0.9100 .
N3 H3B 0.9100 .
N3 H3C 0.9100 .
N4 C7 1.515(12) .
N4 H4C 0.9200 .
N4 H4D 0.9200 .
N5 C11 1.491(9) .
N5 H5A 0.9200 .
N5 H5B 0.9200 .
N6 C9 1.477(10) .
N6 H6C 0.9100 .
N6 H6D 0.9100 .
N6 H6E 0.9100 .
C1 C6 1.493(12) .
C1 C2 1.532(10) .
C1 H1 1.0000 .
C2 C3 1.512(11) .
C2 H2C 0.9900 .
C2 H2D 0.9900 .
C3 C4 1.534(11) .
C3 H3 1.0000 .
C4 C5 1.506(12) .
C4 H4A 0.9900 .
C4 H4B 0.9900 .
C5 C6 1.493(13) .
C5 H5 1.0000 .
C6 H6A 0.9900 .
C6 H6B 0.9900 .
C7 C12 1.520(16) .
C7 C8 1.568(14) .
C7 H7 1.0000 .
C8 C9 1.535(12) .
C8 H8A 0.9900 .
C8 H8B 0.9900 .
C9 C10 1.500(12) .
C9 H9 1.0000 .
C10 C11 1.533(10) .
C10 H10A 0.9900 .
C10 H10B 0.9900 .
C11 C12 1.502(13) .
C11 H11 1.0000 .
C12 H12A 0.9900 .
C12 H12B 0.9900 .
C13 C13 1.67(4) 3_565
C13 C13 1.67(4) 2_665
C13 O9 1.80(3) 3_565

loop_
_geom_hbond_atom_site_label_D
_geom_hbond_atom_site_label_H
_geom_hbond_atom_site_label_A
_geom_hbond_distance_DH
_geom_hbond_distance_HA
_geom_hbond_distance_DA
_geom_hbond_angle_DHA
_geom_hbond_site_symmetry_A
N2 H2A O4A 0.92 2.39 2.835(13) 109.9 4
N6 H6E O4A 0.91 1.86 2.763(14) 171.9 9_556
N6 H6E O4B 0.91 1.87 2.659(18) 143.6 9_556
N6 H6D O5 0.91 1.97 2.825(10) 156.1 11_556
N6 H6C O6 0.91 1.87 2.777(11) 172.7 .
N3 H3A O7 0.91 1.83 2.737(10) 174.3 .

loop_
_platon_squeeze_void_nr
_platon_squeeze_void_average_x
_platon_squeeze_void_average_y
_platon_squeeze_void_average_z
_platon_squeeze_void_volume
_platon_squeeze_void_count_electrons
1 0.000 0.000 -0.009 1621.6 383.4
2 0.000 0.347 0.250 6.9 -0.3
3 0.000 0.653 0.750 6.9 -0.8
4 0.347 0.000 0.250 6.9 -0.3
5 0.347 0.347 0.750 7.0 -0.8
6 0.653 0.000 0.750 6.9 -0.8
7 0.653 0.653 0.250 7.0 -0.3
